data_4307769
loop_
_publ_author_name
'Zhi-Guo Gu'
'Wei Liu'
'Qiao-Fang Yang'
'Xin-Hui Zhou'
'Jing-Lin Zuo'
'Xiao-Zeng You'

_publ_section_title
;
Cyano-Bridged FeIII2CuII3 and FeIII4NiII4 Complexes: Syntheses, Structures,
and Magnetic Properties
;
_journal_name_full 'Inorganic Chemistry'
_journal_page_first 3236
_journal_page_last 3244
_journal_paper_doi 10.1021/ic062267q
_journal_volume 46
_journal_year 2007
_chemical_formula_sum 'C17 H15 B Fe N11 O3 Zn'
_chemical_formula_weight 553.43
_chemical_name_systematic
; 
 ? 
;
_space_group_IT_number 14
_symmetry_cell_setting monoclinic
_symmetry_space_group_name_Hall '-P 2ybc'
_symmetry_space_group_name_H-M 'P 1 21/c 1'
_atom_sites_solution_hydrogens geom
_atom_sites_solution_primary direct
_atom_sites_solution_secondary difmap
_audit_creation_method SHELXL-97
_cell_angle_alpha 90.00
_cell_angle_beta 95.4420(10)
_cell_angle_gamma 90.00
_cell_formula_units_Z 4
_cell_length_a 11.5235(2)
_cell_length_b 12.4295(2)
_cell_length_c 15.7847(2)
_cell_measurement_reflns_used 3088
_cell_measurement_temperature 293(2)
_cell_measurement_theta_max 26.0
_cell_measurement_theta_min 2.1
_cell_volume 2250.67(6)
_computing_cell_refinement SMART
_computing_data_collection 'SMART (Bruker, 2000)'
_computing_data_reduction 'SAINT (Bruker, 2000)'
_computing_molecular_graphics SHELXTL
_computing_publication_material SHELXTL
_computing_structure_refinement SHELXTL
_computing_structure_solution 'SHELXTL (Bruker, 2000)'
_diffrn_ambient_temperature 293(2)
_diffrn_measured_fraction_theta_full 0.999
_diffrn_measured_fraction_theta_max 0.999
_diffrn_measurement_device_type 'Bruker Smart Aepex CCD area detector'
_diffrn_measurement_method 'phi and omega scans'
_diffrn_radiation_monochromator graphite
_diffrn_radiation_source 'fine-focus sealed tube'
_diffrn_radiation_type MoK\a
_diffrn_radiation_wavelength 0.71073
_diffrn_reflns_av_R_equivalents 0.0264
_diffrn_reflns_av_sigmaI/netI 0.0262
_diffrn_reflns_limit_h_max 15
_diffrn_reflns_limit_h_min -15
_diffrn_reflns_limit_k_max 16
_diffrn_reflns_limit_k_min -16
_diffrn_reflns_limit_l_max 20
_diffrn_reflns_limit_l_min -20
_diffrn_reflns_number 22732
_diffrn_reflns_theta_full 28.23
_diffrn_reflns_theta_max 28.23
_diffrn_reflns_theta_min 1.78
_exptl_absorpt_coefficient_mu 1.755
_exptl_absorpt_correction_T_max 0.67
_exptl_absorpt_correction_T_min 0.60
_exptl_absorpt_correction_type multi-scan
_exptl_absorpt_process_details 'SADABS, (Bruker, 2000)'
_exptl_crystal_colour black
_exptl_crystal_density_diffrn 1.633
_exptl_crystal_density_method 'not measured'
_exptl_crystal_description block
_exptl_crystal_F_000 1116
_exptl_crystal_size_max 0.32
_exptl_crystal_size_mid 0.26
_exptl_crystal_size_min 0.24
_refine_diff_density_max 0.579
_refine_diff_density_min -0.362
_refine_diff_density_rms 0.060
_refine_ls_extinction_method none
_refine_ls_goodness_of_fit_ref 1.036
_refine_ls_hydrogen_treatment constr
_refine_ls_matrix_type full
_refine_ls_number_parameters 308
_refine_ls_number_reflns 5564
_refine_ls_number_restraints 0
_refine_ls_restrained_S_all 1.036
_refine_ls_R_factor_all 0.0401
_refine_ls_R_factor_gt 0.0296
_refine_ls_shift/su_max 0.001
_refine_ls_shift/su_mean 0.000
_refine_ls_structure_factor_coef Fsqd
_refine_ls_weighting_details 'calc w=1/[\s^2^(Fo^2^)+(0.0436P)^2^+0.8158P] where P=(Fo^2^+2Fc^2^)/3'
_refine_ls_weighting_scheme calc
_refine_ls_wR_factor_gt 0.0798
_refine_ls_wR_factor_ref 0.0836
_reflns_number_gt 4493
_reflns_number_total 5564
_reflns_threshold_expression >2sigma(I)
_cod_data_source_file ic062267qsi20061128_104054.cif
_cod_data_source_block 50502bm
_cod_depositor_comments
;
The following automatic conversions were performed:
'_symmetry_cell_setting' value 'Monoclinic' changed to 'monoclinic'
according to '/home/saulius/struct/CIF-dictionaries/cif_core.dic'
dictionary named 'cif_core.dic' version 2.4.1 from 2010-06-29.

Automatic conversion script
Id: cif_fix_enum 1527 2010-12-29 10:47:43Z saulius 
;
_cod_database_code 4307769

loop_
_symmetry_equiv_pos_as_xyz
'x, y, z'
'-x, y+1/2, -z+1/2'
'-x, -y, -z'
'x, -y-1/2, z-1/2'

loop_
_atom_site_label
_atom_site_type_symbol
_atom_site_fract_x
_atom_site_fract_y
_atom_site_fract_z
_atom_site_U_iso_or_equiv
_atom_site_adp_type
_atom_site_occupancy
_atom_site_symmetry_multiplicity
_atom_site_calc_flag
_atom_site_refinement_flags
_atom_site_disorder_assembly
_atom_site_disorder_group
Fe1 Fe 0.76009(2) 0.70584(2) -0.001674(16) 0.02619(8) Uani 1 1 d . . .
Zn1 Zn 0.93688(2) 0.41219(2) 0.189440(15) 0.03430(8) Uani 1 1 d . . .
B1 B 0.50271(19) 0.77678(17) -0.03704(14) 0.0284(4) Uani 1 1 d . . .
N1 N 0.69957(14) 0.82270(13) -0.07782(10) 0.0297(3) Uani 1 1 d . . .
N2 N 0.58343(14) 0.84546(13) -0.08836(10) 0.0295(3) Uani 1 1 d . . .
N3 N 0.66173(14) 0.75885(14) 0.08352(10) 0.0302(3) Uani 1 1 d . . .
N4 N 0.54965(14) 0.78471(13) 0.05831(10) 0.0296(3) Uani 1 1 d . . .
N5 N 0.62937(14) 0.61663(13) -0.05015(10) 0.0273(3) Uani 1 1 d . . .
N6 N 0.51992(13) 0.65867(13) -0.06509(10) 0.0270(3) Uani 1 1 d . . .
N7 N 0.85496(17) 0.52362(16) 0.11493(12) 0.0437(5) Uani 1 1 d . . .
N8 N 0.95167(18) 0.85652(18) 0.07678(14) 0.0524(5) Uani 1 1 d . . .
N9 N 1.06988(17) 0.37231(16) 0.12594(12) 0.0433(4) Uani 1 1 d . . .
N10 N 0.37767(15) 0.81204(14) -0.04632(12) 0.0377(4) Uani 1 1 d . . .
N11 N 0.29339(17) 0.7408(2) -0.02633(16) 0.0569(6) Uani 1 1 d . . .
O1 O 0.99310(18) 0.49700(15) 0.29019(11) 0.0597(5) Uani 1 1 d . . .
O2 O 0.81612(17) 0.32487(14) 0.23033(12) 0.0562(5) Uani 1 1 d . . .
O3 O 0.94478(18) 0.19613(15) 0.22314(14) 0.0624(5) Uani 1 1 d . . .
C1 C 0.7514(2) 0.88515(18) -0.13174(13) 0.0378(5) Uani 1 1 d . . .
H1 H 0.8310 0.8862 -0.1372 0.045 Uiso 1 1 calc R . .
C2 C 0.6695(2) 0.94806(18) -0.17829(14) 0.0429(5) Uani 1 1 d . . .
H2 H 0.6828 0.9984 -0.2199 0.051 Uiso 1 1 calc R . .
C3 C 0.5648(2) 0.92066(16) -0.15017(14) 0.0377(5) Uani 1 1 d . . .
H3 H 0.4927 0.9490 -0.1702 0.045 Uiso 1 1 calc R . .
C4 C 0.6777(2) 0.77375(19) 0.16766(13) 0.0408(5) Uani 1 1 d . . .
H4 H 0.7473 0.7619 0.2012 0.049 Uiso 1 1 calc R . .
C5 C 0.5756(2) 0.8093(2) 0.19731(15) 0.0484(6) Uani 1 1 d . . .
H5 H 0.5632 0.8260 0.2532 0.058 Uiso 1 1 calc R . .
C6 C 0.4961(2) 0.81497(17) 0.12673(14) 0.0388(5) Uani 1 1 d . . .
H6 H 0.4186 0.8361 0.1263 0.047 Uiso 1 1 calc R . .
C7 C 0.62369(19) 0.51585(16) -0.08019(13) 0.0341(4) Uani 1 1 d . . .
H7 H 0.6859 0.4679 -0.0772 0.041 Uiso 1 1 calc R . .
C8 C 0.51300(19) 0.49317(17) -0.11600(13) 0.0367(5) Uani 1 1 d . . .
H8 H 0.4866 0.4294 -0.1419 0.044 Uiso 1 1 calc R . .
C9 C 0.44946(18) 0.58527(16) -0.10519(13) 0.0328(4) Uani 1 1 d . . .
H9 H 0.3708 0.5949 -0.1228 0.039 Uiso 1 1 calc R . .
C10 C 0.86443(17) 0.65575(16) -0.08098(13) 0.0328(4) Uani 1 1 d . . .
C11 C 0.88414(19) 0.79722(17) 0.04652(14) 0.0366(5) Uani 1 1 d . . .
C12 C 0.82020(18) 0.59158(17) 0.07127(13) 0.0334(4) Uani 1 1 d . . .
C13 C 0.3354(3) 0.9145(2) -0.04700(18) 0.0552(7) Uani 1 1 d . . .
H13 H 0.3757 0.9773 -0.0572 0.066 Uiso 1 1 calc R . .
C14 C 0.2213(3) 0.9064(3) -0.0297(2) 0.0744(10) Uani 1 1 d . . .
H14 H 0.1688 0.9628 -0.0267 0.089 Uiso 1 1 calc R . .
C15 C 0.1996(2) 0.7999(3) -0.0178(2) 0.0693(9) Uani 1 1 d . . .
H15 H 0.1282 0.7723 -0.0053 0.083 Uiso 1 1 calc R . .
C16 C 0.8490(3) 0.2279(2) 0.24117(15) 0.0519(6) Uani 1 1 d . . .
C17 C 0.7644(3) 0.1520(3) 0.2781(2) 0.0840(11) Uani 1 1 d . . .
H17A H 0.7756 0.0805 0.2574 0.126 Uiso 1 1 calc R . .
H17B H 0.6860 0.1749 0.2612 0.126 Uiso 1 1 calc R . .
H17C H 0.7777 0.1526 0.3390 0.126 Uiso 1 1 calc R . .

loop_
_atom_site_aniso_label
_atom_site_aniso_U_11
_atom_site_aniso_U_22
_atom_site_aniso_U_33
_atom_site_aniso_U_23
_atom_site_aniso_U_13
_atom_site_aniso_U_12
Fe1 0.02645(14) 0.02493(15) 0.02746(14) 0.00230(10) 0.00393(11) 0.00307(10)
Zn1 0.03398(14) 0.03702(15) 0.03291(13) 0.00726(10) 0.00851(10) 0.01042(10)
B1 0.0285(10) 0.0229(11) 0.0341(11) 0.0002(8) 0.0048(9) 0.0036(8)
N1 0.0303(8) 0.0265(8) 0.0326(8) 0.0053(7) 0.0040(7) 0.0002(7)
N2 0.0329(8) 0.0220(8) 0.0333(8) 0.0037(6) 0.0024(7) 0.0021(7)
N3 0.0328(9) 0.0301(9) 0.0279(8) 0.0003(7) 0.0038(7) 0.0043(7)
N4 0.0335(9) 0.0234(8) 0.0328(8) -0.0003(6) 0.0083(7) 0.0051(6)
N5 0.0280(8) 0.0234(8) 0.0310(8) 0.0004(6) 0.0051(6) 0.0034(6)
N6 0.0260(8) 0.0240(8) 0.0313(8) 0.0000(6) 0.0048(6) 0.0028(6)
N7 0.0434(10) 0.0442(11) 0.0432(10) 0.0134(9) 0.0025(8) 0.0111(9)
N8 0.0424(11) 0.0539(14) 0.0594(13) -0.0093(11) -0.0033(10) -0.0039(10)
N9 0.0423(10) 0.0411(11) 0.0491(11) 0.0063(9) 0.0178(9) 0.0094(9)
N10 0.0325(9) 0.0330(10) 0.0475(10) -0.0021(8) 0.0033(8) 0.0088(7)
N11 0.0329(10) 0.0657(15) 0.0740(15) -0.0063(12) 0.0154(10) -0.0010(10)
O1 0.0833(14) 0.0553(11) 0.0391(9) 0.0007(8) -0.0020(9) -0.0054(10)
O2 0.0708(12) 0.0399(10) 0.0602(11) 0.0072(8) 0.0179(9) -0.0049(9)
O3 0.0679(13) 0.0490(11) 0.0718(13) 0.0116(9) 0.0143(10) -0.0060(9)
C1 0.0424(12) 0.0359(12) 0.0360(11) 0.0070(9) 0.0083(9) -0.0072(9)
C2 0.0598(14) 0.0328(12) 0.0363(11) 0.0116(9) 0.0060(10) -0.0040(10)
C3 0.0488(13) 0.0271(11) 0.0365(11) 0.0062(8) -0.0003(9) 0.0072(9)
C4 0.0529(13) 0.0413(13) 0.0276(10) -0.0008(9) 0.0001(9) 0.0043(10)
C5 0.0702(17) 0.0449(14) 0.0324(11) -0.0040(9) 0.0168(11) 0.0072(12)
C6 0.0485(13) 0.0308(11) 0.0396(11) -0.0027(9) 0.0169(10) 0.0078(9)
C7 0.0425(11) 0.0247(10) 0.0362(10) -0.0028(8) 0.0090(9) 0.0063(9)
C8 0.0473(12) 0.0261(10) 0.0371(11) -0.0063(8) 0.0061(9) -0.0049(9)
C9 0.0332(10) 0.0315(11) 0.0339(10) -0.0016(8) 0.0050(8) -0.0051(8)
C10 0.0313(10) 0.0304(11) 0.0370(10) 0.0052(8) 0.0054(8) 0.0032(8)
C11 0.0329(10) 0.0362(12) 0.0402(11) -0.0007(9) 0.0013(9) 0.0036(9)
C12 0.0305(10) 0.0343(11) 0.0357(10) 0.0019(9) 0.0051(8) 0.0037(8)
C13 0.0660(17) 0.0377(14) 0.0597(15) -0.0058(11) -0.0060(13) 0.0236(12)
C14 0.0611(18) 0.091(3) 0.0683(19) -0.0213(17) -0.0087(15) 0.0515(18)
C15 0.0334(13) 0.099(3) 0.077(2) -0.0216(18) 0.0095(13) 0.0113(14)
C16 0.0742(19) 0.0435(15) 0.0389(12) 0.0052(10) 0.0094(12) -0.0151(13)
C17 0.103(3) 0.0550(19) 0.101(3) 0.0103(18) 0.047(2) -0.0202(18)

loop_
_atom_type_symbol
_atom_type_description
_atom_type_scat_dispersion_real
_atom_type_scat_dispersion_imag
_atom_type_scat_source
C C 0.0033 0.0016 'International Tables Vol C Tables 4.2.6.8 and 6.1.1.4'
H H 0.0000 0.0000 'International Tables Vol C Tables 4.2.6.8 and 6.1.1.4'
B B 0.0013 0.0007 'International Tables Vol C Tables 4.2.6.8 and 6.1.1.4'
N N 0.0061 0.0033 'International Tables Vol C Tables 4.2.6.8 and 6.1.1.4'
O O 0.0106 0.0060 'International Tables Vol C Tables 4.2.6.8 and 6.1.1.4'
Fe Fe 0.3463 0.8444 'International Tables Vol C Tables 4.2.6.8 and 6.1.1.4'
Zn Zn 0.2839 1.4301 'International Tables Vol C Tables 4.2.6.8 and 6.1.1.4'

loop_
_geom_angle_atom_site_label_1
_geom_angle_atom_site_label_2
_geom_angle_atom_site_label_3
_geom_angle
_geom_angle_site_symmetry_1
_geom_angle_site_symmetry_3
_geom_angle_publ_flag
C12 Fe1 C10 86.47(9) . . ?
C12 Fe1 C11 89.27(9) . . ?
C10 Fe1 C11 87.79(9) . . ?
C12 Fe1 N3 92.10(8) . . ?
C10 Fe1 N3 176.71(8) . . ?
C11 Fe1 N3 89.23(8) . . ?
C12 Fe1 N5 92.05(8) . . ?
C10 Fe1 N5 93.86(8) . . ?
C11 Fe1 N5 177.94(8) . . ?
N3 Fe1 N5 89.14(7) . . ?
C12 Fe1 N1 179.25(8) . . ?
C10 Fe1 N1 92.79(8) . . ?
C11 Fe1 N1 90.73(8) . . ?
N3 Fe1 N1 88.65(7) . . ?
N5 Fe1 N1 87.96(7) . . ?
O2 Zn1 O1 102.97(8) . . ?
O2 Zn1 N9 130.56(8) . . ?
O1 Zn1 N9 109.48(9) . . ?
O2 Zn1 N7 105.82(8) . . ?
O1 Zn1 N7 101.88(8) . . ?
N9 Zn1 N7 102.82(8) . . ?
N10 B1 N2 114.04(17) . . ?
N10 B1 N6 113.34(17) . . ?
N2 B1 N6 105.86(15) . . ?
N10 B1 N4 108.61(16) . . ?
N2 B1 N4 107.52(16) . . ?
N6 B1 N4 107.12(16) . . ?
C1 N1 N2 107.15(16) . . ?
C1 N1 Fe1 131.64(15) . . ?
N2 N1 Fe1 120.95(12) . . ?
C3 N2 N1 108.54(16) . . ?
C3 N2 B1 134.16(18) . . ?
N1 N2 B1 116.99(15) . . ?
C4 N3 N4 107.30(16) . . ?
C4 N3 Fe1 134.14(15) . . ?
N4 N3 Fe1 118.52(12) . . ?
C6 N4 N3 109.12(17) . . ?
C6 N4 B1 130.57(18) . . ?
N3 N4 B1 120.31(15) . . ?
C7 N5 N6 106.48(16) . . ?
C7 N5 Fe1 132.49(14) . . ?
N6 N5 Fe1 120.84(12) . . ?
C9 N6 N5 109.25(15) . . ?
C9 N6 B1 133.71(17) . . ?
N5 N6 B1 117.00(15) . . ?
C12 N7 Zn1 172.39(19) . . ?
C10 N9 Zn1 170.7(2) 3_765 . ?
C13 N10 N11 110.1(2) . . ?
C13 N10 B1 127.8(2) . . ?
N11 N10 B1 118.89(18) . . ?
C15 N11 N10 105.5(2) . . ?
C16 O2 Zn1 111.37(17) . . ?
N1 C1 C2 110.1(2) . . ?
N1 C1 H1 124.9 . . ?
C2 C1 H1 124.9 . . ?
C3 C2 C1 105.37(19) . . ?
C3 C2 H2 127.3 . . ?
C1 C2 H2 127.3 . . ?
N2 C3 C2 108.78(19) . . ?
N2 C3 H3 125.6 . . ?
C2 C3 H3 125.6 . . ?
N3 C4 C5 109.9(2) . . ?
N3 C4 H4 125.1 . . ?
C5 C4 H4 125.1 . . ?
C6 C5 C4 105.41(19) . . ?
C6 C5 H5 127.3 . . ?
C4 C5 H5 127.3 . . ?
N4 C6 C5 108.3(2) . . ?
N4 C6 H6 125.8 . . ?
C5 C6 H6 125.8 . . ?
N5 C7 C8 110.48(18) . . ?
N5 C7 H7 124.8 . . ?
C8 C7 H7 124.8 . . ?
C7 C8 C9 105.18(18) . . ?
C7 C8 H8 127.4 . . ?
C9 C8 H8 127.4 . . ?
N6 C9 C8 108.59(18) . . ?
N6 C9 H9 125.7 . . ?
C8 C9 H9 125.7 . . ?
N9 C10 Fe1 177.2(2) 3_765 . ?
N8 C11 Fe1 175.0(2) . . ?
N7 C12 Fe1 179.4(2) . . ?
N10 C13 C14 106.2(3) . . ?
N10 C13 H13 126.9 . . ?
C14 C13 H13 126.9 . . ?
C15 C14 C13 106.9(2) . . ?
C15 C14 H14 126.6 . . ?
C13 C14 H14 126.6 . . ?
N11 C15 C14 111.2(3) . . ?
N11 C15 H15 124.4 . . ?
C14 C15 H15 124.4 . . ?
O3 C16 O2 122.4(2) . . ?
O3 C16 C17 120.9(3) . . ?
O2 C16 C17 116.6(3) . . ?
C16 C17 H17A 109.5 . . ?
C16 C17 H17B 109.5 . . ?
H17A C17 H17B 109.5 . . ?
C16 C17 H17C 109.5 . . ?
H17A C17 H17C 109.5 . . ?
H17B C17 H17C 109.5 . . ?

loop_
_geom_bond_atom_site_label_1
_geom_bond_atom_site_label_2
_geom_bond_distance
_geom_bond_site_symmetry_2
_geom_bond_publ_flag
Fe1 C12 1.916(2) . ?
Fe1 C10 1.920(2) . ?
Fe1 C11 1.925(2) . ?
Fe1 N3 1.9536(16) . ?
Fe1 N5 1.9661(16) . ?
Fe1 N1 1.9702(16) . ?
Zn1 O2 1.9239(18) . ?
Zn1 O1 1.9659(18) . ?
Zn1 N9 1.9725(18) . ?
Zn1 N7 1.9955(18) . ?
B1 N10 1.500(3) . ?
B1 N2 1.547(3) . ?
B1 N6 1.551(3) . ?
B1 N4 1.553(3) . ?
N1 C1 1.334(2) . ?
N1 N2 1.363(2) . ?
N2 C3 1.353(3) . ?
N3 C4 1.336(3) . ?
N3 N4 1.354(2) . ?
N4 C6 1.347(2) . ?
N5 C7 1.339(3) . ?
N5 N6 1.365(2) . ?
N6 C9 1.340(3) . ?
N7 C12 1.139(3) . ?
N8 C11 1.143(3) . ?
N9 C10 1.140(3) 3_765 ?
N10 C13 1.363(3) . ?
N10 N11 1.373(3) . ?
N11 C15 1.324(3) . ?
O2 C16 1.270(3) . ?
O3 C16 1.230(3) . ?
C1 C2 1.382(3) . ?
C1 H1 0.9300 . ?
C2 C3 1.367(3) . ?
C2 H2 0.9300 . ?
C3 H3 0.9300 . ?
C4 C5 1.380(3) . ?
C4 H4 0.9300 . ?
C5 C6 1.376(3) . ?
C5 H5 0.9300 . ?
C6 H6 0.9300 . ?
C7 C8 1.374(3) . ?
C7 H7 0.9300 . ?
C8 C9 1.378(3) . ?
C8 H8 0.9300 . ?
C9 H9 0.9300 . ?
C10 N9 1.140(3) 3_765 ?
C13 C14 1.371(4) . ?
C13 H13 0.9300 . ?
C14 C15 1.364(5) . ?
C14 H14 0.9300 . ?
C15 H15 0.9300 . ?
C16 C17 1.513(4) . ?
C17 H17A 0.9600 . ?
C17 H17B 0.9600 . ?
C17 H17C 0.9600 . ?
